data_2218262
loop_
_publ_author_name
'Lo, Kong Mun'
'Ng, Seik Weng'

_publ_section_title
;
 <i>N</i>,<i>N</i>'-Bis(4-chlorophenyl)urea
;
_journal_coeditor_code TK2256
_journal_issue 5
_journal_name_full 'Acta Crystallographica Section E'
_journal_page_first o922
_journal_paper_doi 10.1107/S1600536808011069
_journal_volume 64
_journal_year 2008
_chemical_formula_iupac 'C13 H10 Cl2 N2 O'
_chemical_formula_moiety 'C13 H10 Cl2 N2 O'
_chemical_formula_sum 'C13 H10 Cl2 N2 O'
_chemical_formula_weight 281.13
_chemical_name_systematic
;
<i>N</i>,<i>N</i>'-Bis(4-chlorophenyl)urea
;
_space_group_IT_number 15
_symmetry_cell_setting monoclinic
_symmetry_space_group_name_Hall '-C 2yc'
_symmetry_space_group_name_H-M 'C 1 2/c 1'
_atom_sites_solution_hydrogens geom
_atom_sites_solution_primary direct
_atom_sites_solution_secondary difmap
_audit_creation_method SHELXL-97
_cell_angle_alpha 90
_cell_angle_beta 96.389(2)
_cell_angle_gamma 90
_cell_formula_units_Z 4
_cell_length_a 27.093(3)
_cell_length_b 4.5768(5)
_cell_length_c 9.9010(10)
_cell_measurement_reflns_used 1510
_cell_measurement_temperature 100(2)
_cell_measurement_theta_max 28.2
_cell_measurement_theta_min 3.0
_cell_volume 1220.1(2)
_computing_cell_refinement 'SAINT (Bruker, 2007)'
_computing_data_collection 'APEX2 (Bruker, 2007)'
_computing_data_reduction 'SAINT (Bruker, 2007)'
_computing_molecular_graphics 'X-SEED (Barbour, 2001)'
_computing_publication_material 'publCIF (Westrip, 2008)'
_computing_structure_refinement 'SHELXL97 (Sheldrick, 2008)'
_computing_structure_solution 'SHELXS97 (Sheldrick, 2008)'
_diffrn_ambient_temperature 100(2)
_diffrn_measured_fraction_theta_full 0.995
_diffrn_measured_fraction_theta_max 0.995
_diffrn_measurement_device_type 'Bruker SMART APEXII'
_diffrn_measurement_method \w
_diffrn_radiation_monochromator graphite
_diffrn_radiation_source 'fine-focus sealed tube'
_diffrn_radiation_type MoK\a
_diffrn_radiation_wavelength 0.71073
_diffrn_reflns_av_R_equivalents 0.020
_diffrn_reflns_av_sigmaI/netI 0.024
_diffrn_reflns_limit_h_max 27
_diffrn_reflns_limit_h_min -34
_diffrn_reflns_limit_k_max 5
_diffrn_reflns_limit_k_min -5
_diffrn_reflns_limit_l_max 12
_diffrn_reflns_limit_l_min -10
_diffrn_reflns_number 3703
_diffrn_reflns_theta_full 27.5
_diffrn_reflns_theta_max 27.5
_diffrn_reflns_theta_min 1.5
_diffrn_standards_decay_% 0
_diffrn_standards_interval_count 0
_diffrn_standards_interval_time 0
_diffrn_standards_number 0
_exptl_absorpt_coefficient_mu 0.519
_exptl_absorpt_correction_T_max 0.950
_exptl_absorpt_correction_T_min 0.862
_exptl_absorpt_correction_type multi-scan
_exptl_absorpt_process_details '(SADABS; Sheldrick, 1996)'
_exptl_crystal_colour Colorless
_exptl_crystal_density_diffrn 1.530
_exptl_crystal_density_method 'not measured'
_exptl_crystal_description Block
_exptl_crystal_F_000 576
_exptl_crystal_size_max 0.20
_exptl_crystal_size_mid 0.20
_exptl_crystal_size_min 0.10
_refine_diff_density_max 0.31
_refine_diff_density_min -0.29
_refine_ls_extinction_method none
_refine_ls_goodness_of_fit_ref 1.11
_refine_ls_hydrogen_treatment mixed
_refine_ls_matrix_type full
_refine_ls_number_parameters 87
_refine_ls_number_reflns 1386
_refine_ls_number_restraints 1
_refine_ls_restrained_S_all 1.11
_refine_ls_R_factor_all 0.037
_refine_ls_R_factor_gt 0.031
_refine_ls_shift/su_max_lt 0.001
_refine_ls_shift/su_mean 0.001
_refine_ls_structure_factor_coef Fsqd
_refine_ls_weighting_details 'calc w=1/[\s^2^(Fo^2^)+(0.0445P)^2^+1.607P] where P=(Fo^2^+2Fc^2^)/3'
_refine_ls_weighting_scheme calc
_refine_ls_wR_factor_gt 0.079
_refine_ls_wR_factor_ref 0.096
_reflns_number_gt 1210
_reflns_number_total 1386
_reflns_threshold_expression I>2\s(I)
_cod_data_source_file tk2256.cif
_cod_data_source_block I
_cod_depositor_comments
;
The following automatic conversions were performed:
'_symmetry_cell_setting' value 'Monoclinic' changed to 'monoclinic'
according to '/home/saulius/struct/CIF-dictionaries/cif_core.dic'
dictionary named 'cif_core.dic' version 2.4.1 from 2010-06-29.

Automatic conversion script
Id: cif_fix_enum 1527 2010-12-29 10:47:43Z saulius 

The following automatic conversions were performed:

'_symmetry_cell_setting' value 'Monoclinic' changed to 'monoclinic'
according to /home/saulius/struct/CIF-dictionaries/cif_core.dic
dictionary named 'cif_core.dic' version 2.4.1 from 2010-06-29.

Automatic conversion script
Id: cif_fix_values 1715 2011-07-08 13:25:40Z adriana 
;
_cod_original_sg_symbol_H-M 'C 2/c'
_cod_database_code 2218262
_cod_database_fobs_code 2218262

loop_
_symmetry_equiv_pos_as_xyz
'x, y, z'
'-x, y, -z+1/2'
'x+1/2, y+1/2, z'
'-x+1/2, y+1/2, -z+1/2'
'-x, -y, -z'
'x, -y, z-1/2'
'-x+1/2, -y+1/2, -z'
'x+1/2, -y+1/2, z-1/2'

loop_
_atom_site_type_symbol
_atom_site_label
_atom_site_fract_x
_atom_site_fract_y
_atom_site_fract_z
_atom_site_U_iso_or_equiv
_atom_site_adp_type
_atom_site_calc_flag
_atom_site_refinement_flags
_atom_site_occupancy
Cl Cl1 0.293344(15) 0.99597(10) 0.33207(4) 0.02417(17) Uani d . 1
O O1 0.5000 0.9101(4) 0.7500 0.0163(4) Uani d S 1
N N1 0.46380(5) 0.4789(3) 0.67795(15) 0.0149(3) Uani d D 1
H H1 0.4640(8) 0.292(2) 0.691(2) 0.024(5) Uiso d D 1
C C1 0.5000 0.6399(5) 0.7500 0.0130(4) Uani d S 1
C C2 0.42311(6) 0.6073(3) 0.59591(15) 0.0131(3) Uani d . 1
C C3 0.43093(6) 0.8150(4) 0.49760(16) 0.0152(3) Uani d . 1
H H3 0.4638 0.8730 0.4854 0.018 Uiso calc R 1
C C4 0.39102(6) 0.9373(4) 0.41754(17) 0.0175(4) Uani d . 1
H H4 0.3963 1.0823 0.3520 0.021 Uiso calc R 1
C C5 0.34334(6) 0.8455(4) 0.43438(16) 0.0162(3) Uani d . 1
C C6 0.33491(6) 0.6357(4) 0.52957(17) 0.0183(4) Uani d . 1
H H6 0.3021 0.5729 0.5391 0.022 Uiso calc R 1
C C7 0.37498(6) 0.5180(4) 0.61096(17) 0.0176(4) Uani d . 1
H H7 0.3695 0.3754 0.6774 0.021 Uiso calc R 1

loop_
_atom_site_aniso_label
_atom_site_aniso_U_11
_atom_site_aniso_U_22
_atom_site_aniso_U_33
_atom_site_aniso_U_12
_atom_site_aniso_U_13
_atom_site_aniso_U_23
Cl1 0.0159(2) 0.0299(3) 0.0249(3) 0.00200(17) -0.00584(17) 0.00510(17)
O1 0.0173(8) 0.0094(8) 0.0207(8) 0.000 -0.0037(6) 0.000
N1 0.0146(7) 0.0082(6) 0.0208(7) -0.0002(5) -0.0028(6) 0.0007(5)
C1 0.0128(10) 0.0123(11) 0.0141(10) 0.000 0.0025(8) 0.000
C2 0.0141(7) 0.0104(7) 0.0142(7) 0.0001(6) -0.0006(6) -0.0027(6)
C3 0.0124(7) 0.0162(8) 0.0167(8) -0.0028(6) 0.0004(6) -0.0013(6)
C4 0.0184(8) 0.0178(8) 0.0159(8) -0.0013(6) -0.0001(6) 0.0016(6)
C5 0.0138(8) 0.0189(8) 0.0152(8) 0.0018(6) -0.0023(6) -0.0017(6)
C6 0.0118(8) 0.0233(9) 0.0199(8) -0.0016(6) 0.0024(6) -0.0009(7)
C7 0.0176(8) 0.0174(8) 0.0178(8) -0.0019(6) 0.0026(6) 0.0026(6)

loop_
_atom_type_symbol
_atom_type_description
_atom_type_scat_dispersion_real
_atom_type_scat_dispersion_imag
_atom_type_scat_source
C C 0.0033 0.0016 'International Tables Vol C Tables 4.2.6.8 and 6.1.1.4'
H H 0.0000 0.0000 'International Tables Vol C Tables 4.2.6.8 and 6.1.1.4'
N N 0.0061 0.0033 'International Tables Vol C Tables 4.2.6.8 and 6.1.1.4'
O O 0.0106 0.0060 'International Tables Vol C Tables 4.2.6.8 and 6.1.1.4'
Cl Cl 0.1484 0.1585 'International Tables Vol C Tables 4.2.6.8 and 6.1.1.4'

loop_
_geom_angle_atom_site_label_1
_geom_angle_atom_site_label_2
_geom_angle_atom_site_label_3
_geom_angle_site_symmetry_3
_geom_angle
C1 N1 C2 . 122.90(10)
C1 N1 H1 . 118.0(10)
C2 N1 H1 . 119.0(10)
O1 C1 N1 . 122.70(10)
O1 C1 N1 2_656 122.70(10)
N1 C1 N1 2_656 114.6(2)
C7 C2 C3 . 119.5(2)
C7 C2 N1 . 119.60(10)
C3 C2 N1 . 120.80(10)
C4 C3 C2 . 120.4(2)
C4 C3 H3 . 119.8
C2 C3 H3 . 119.8
C5 C4 C3 . 119.2(2)
C5 C4 H4 . 120.4
C3 C4 H4 . 120.4
C4 C5 C6 . 121.3(2)
C4 C5 Cl1 . 119.00(10)
C6 C5 Cl1 . 119.65(13)
C7 C6 C5 . 119.21(15)
C7 C6 H6 . 120.4
C5 C6 H6 . 120.4
C6 C7 C2 . 120.42(15)
C6 C7 H7 . 119.8
C2 C7 H7 . 119.8

loop_
_geom_bond_atom_site_label_1
_geom_bond_atom_site_label_2
_geom_bond_site_symmetry_2
_geom_bond_distance
Cl1 C5 . 1.741(2)
O1 C1 . 1.237(3)
N1 C1 . 1.363(2)
N1 C2 . 1.422(2)
N1 H1 . 0.870(10)
C1 N1 2_656 1.363(2)
C2 C7 . 1.390(2)
C2 C3 . 1.393(2)
C3 C4 . 1.386(2)
C3 H3 . 0.9500
C4 C5 . 1.386(2)
C4 H4 . 0.9500
C5 C6 . 1.382(2)
C6 C7 . 1.387(2)
C6 H6 . 0.9500
C7 H7 . 0.9500

loop_
_geom_hbond_atom_site_label_D
_geom_hbond_atom_site_label_H
_geom_hbond_atom_site_label_A
_geom_hbond_site_symmetry_A
_geom_hbond_distance_DH
_geom_hbond_distance_HA
_geom_hbond_distance_DA
_geom_hbond_angle_DHA
_geom_hbond_publ_flag
N1 H1 O1 1_545 0.870(10) 2.050(10) 2.845(2) 152(2) yes

loop_
_geom_torsion_atom_site_label_1
_geom_torsion_atom_site_label_2
_geom_torsion_atom_site_label_3
_geom_torsion_atom_site_label_4
_geom_torsion_site_symmetry_4
_geom_torsion
C2 N1 C1 O1 . 0.4(2)
C2 N1 C1 N1 2_656 -179.6(2)
C1 N1 C2 C7 . -129.4(2)
C1 N1 C2 C3 . 52.6(2)
C7 C2 C3 C4 . 1.6(2)
N1 C2 C3 C4 . 179.6(2)
C2 C3 C4 C5 . -1.5(2)
C3 C4 C5 C6 . 0.3(3)
C3 C4 C5 Cl1 . -179.10(10)
C4 C5 C6 C7 . 0.9(3)
Cl1 C5 C6 C7 . -179.80(10)
C5 C6 C7 C2 . -0.8(3)
C3 C2 C7 C6 . -0.5(2)
N1 C2 C7 C6 . -178.5(2)
